data_8101735
loop_
_publ_author_name
'X. Li'
'Y.-Q. Zou'

_publ_section_title
;
Crystal structure of tetraaquabis(\m~4~-fumarato)- \m~2~-
oxalatodiyttrium(III) hydrate, Y~2~(H~2~O)~4~(C~2~O~4~)(C~4~H~2~O~4~)
~2~ &#x00B7; H~2~O
;
_journal_issue 2
_journal_name_full 'Zeitschrift f\"ur Kristallographie - New Crystal Structures'
_journal_page_first 169
_journal_page_last 170
_journal_volume 220
_journal_year 2005
_chemical_formula_sum 'C5 H7 O8.5 Y'
_chemical_formula_weight 292.02
_chemical_name_systematic
; 
tetraaquabis(\m-fumarato)oxalatodiyttrium hydrate
;
_space_group_IT_number 2
_symmetry_cell_setting triclinic
_symmetry_space_group_name_Hall '-P 1'
_symmetry_space_group_name_H-M 'P -1'
_atom_sites_solution_hydrogens geom
_atom_sites_solution_primary direct
_atom_sites_solution_secondary difmap
_audit_creation_method SHELXL-97
_cell_angle_alpha 106.786(6)
_cell_angle_beta 95.475(5)
_cell_angle_gamma 113.452(5)
_cell_formula_units_Z 2
_cell_length_a 7.859(3)
_cell_length_b 7.902(3)
_cell_length_c 7.993(3)
_cell_measurement_reflns_used 894
_cell_measurement_temperature 293(2)
_cell_measurement_theta_max 0.00
_cell_measurement_theta_min 0.00
_cell_volume 423.3(3)
_computing_cell_refinement 'Bruker SMART'
_computing_data_collection 'Bruker SMART'
_computing_data_reduction 'Bruker SAINT'
_computing_molecular_graphics 'Bruker SHELXTL'
_computing_publication_material 'Bruker SHELXTL'
_computing_structure_refinement 'SHELXL-97 (Sheldrick, 1997)'
_computing_structure_solution 'SHELXS-97 (Sheldrick, 1990)'
_diffrn_ambient_temperature 293(2)
_diffrn_measured_fraction_theta_full 0.995
_diffrn_measured_fraction_theta_max 0.995
_diffrn_measurement_device_type 'Bruker SMART CCD'
_diffrn_measurement_method phi/omega
_diffrn_radiation_monochromator graphite
_diffrn_radiation_source 'fine-focus sealed tube'
_diffrn_radiation_type MoK\a
_diffrn_radiation_wavelength 0.71073
_diffrn_reflns_av_R_equivalents 0.0221
_diffrn_reflns_av_sigmaI/netI 0.0384
_diffrn_reflns_limit_h_max 9
_diffrn_reflns_limit_h_min -9
_diffrn_reflns_limit_k_max 6
_diffrn_reflns_limit_k_min -9
_diffrn_reflns_limit_l_max 9
_diffrn_reflns_limit_l_min -9
_diffrn_reflns_number 2204
_diffrn_reflns_theta_full 25.00
_diffrn_reflns_theta_max 25.00
_diffrn_reflns_theta_min 2.74
_exptl_absorpt_coefficient_mu 6.916
_exptl_absorpt_correction_T_max 1.000000
_exptl_absorpt_correction_T_min 0.451894
_exptl_absorpt_correction_type multi-scan
_exptl_absorpt_process_details SADABS
_exptl_crystal_colour colorless
_exptl_crystal_density_diffrn 2.291
_exptl_crystal_density_meas ?
_exptl_crystal_density_method 'not measured'
_exptl_crystal_description prism
_exptl_crystal_F_000 288
_exptl_crystal_size_max 0.20
_exptl_crystal_size_mid 0.16
_exptl_crystal_size_min 0.12
_refine_diff_density_max 1.140
_refine_diff_density_min -1.261
_refine_diff_density_rms 0.169
_refine_ls_extinction_method none
_refine_ls_goodness_of_fit_ref 1.062
_refine_ls_hydrogen_treatment mixed
_refine_ls_matrix_type full
_refine_ls_number_parameters 136
_refine_ls_number_reflns 1497
_refine_ls_number_restraints 94
_refine_ls_restrained_S_all 1.082
_refine_ls_R_factor_all 0.0515
_refine_ls_R_factor_gt 0.0474
_refine_ls_shift/su_max 0.000
_refine_ls_shift/su_mean 0.000
_refine_ls_structure_factor_coef Fsqd
_refine_ls_weighting_details 'calc w=1/[\s^2^(Fo^2^)+(0.0866P)^2^+1.6989P] where P=(Fo^2^+2Fc^2^)/3'
_refine_ls_weighting_scheme calc
_refine_ls_wR_factor_gt 0.1263
_refine_ls_wR_factor_ref 0.1295
_reflns_number_gt 1374
_reflns_number_total 1497
_reflns_threshold_expression >2sigma(I)
_cod_data_source_file 1267-1475.cff
_cod_data_source_block 040413g
_cod_depositor_comments
;
The following automatic conversions were performed:
'_symmetry_cell_setting' value 'Triclinic' changed to 'triclinic'
according to '/home/saulius/struct/CIF-dictionaries/cif_core.dic'
dictionary named 'cif_core.dic' version 2.4.1 from
2010-06-29.

'_exptl_absorpt_correction_type' value 'MULTI-SCAN' changed
to 'multi-scan' according to
'/home/saulius/struct/CIF-dictionaries/cif_core.dic' dictionary named
'cif_core.dic' version 2.4.1 from 2010-06-29.

Automatic conversion script
Id: cif_fix_enum 1555 2011-01-17 13:19:09Z saulius 

The following automatic conversions were performed:

'_exptl_crystal_density_meas' value 'NONE' was changed to '?' - the
value is perceived as not measured.

Automatic conversion script
Id: cif_fix_values 3008 2015-01-20 13:52:24Z robertas 
;
_cod_original_sg_symbol_H-M P-1
_cod_original_formula_sum 'C5 H7 O8.50 Y'
_cod_database_code 8101735

loop_
_symmetry_equiv_pos_as_xyz
'x, y, z'
'-x, -y, -z'

loop_
_atom_site_label
_atom_site_type_symbol
_atom_site_fract_x
_atom_site_fract_y
_atom_site_fract_z
_atom_site_U_iso_or_equiv
_atom_site_adp_type
_atom_site_occupancy
_atom_site_symmetry_multiplicity
_atom_site_Wyckoff_symbol
_atom_site_calc_flag
_atom_site_refinement_flags
_atom_site_disorder_assembly
_atom_site_disorder_group
Y1 Y 0.57046(7) 0.79907(7) 0.26853(7) 0.0152(2) Uani 1 2 i d D . .
O1 O 0.6432(7) 0.8780(7) 0.0022(6) 0.0272(10) Uani 1 2 i d U . .
O2 O 0.5897(6) 1.0199(6) -0.1878(6) 0.0232(9) Uani 1 2 i d U . .
C1 C 0.5682(8) 0.9716(9) -0.0524(8) 0.0182(12) Uani 1 2 i d U . .
O3 O 0.3478(7) 0.7809(7) 0.4370(6) 0.0275(10) Uani 1 2 i d U . .
O4 O 0.1859(7) 0.8718(7) 0.6265(7) 0.0308(11) Uani 1 2 i d U . .
C2 C 0.2099(8) 0.7412(9) 0.5120(8) 0.0193(12) Uani 1 2 i d U . .
C3 C 0.0724(9) 0.5316(10) 0.4613(9) 0.0245(13) Uani 1 2 i d U . .
H3 H 0.0874 0.4381 0.3703 0.029 Uiso 1 2 i calc R . .
O5 O 0.8215(6) 0.7287(7) 0.2038(6) 0.0250(10) Uani 1 2 i d U . .
O6 O 0.6591(7) 0.4427(8) -0.0217(7) 0.0344(11) Uani 1 2 i d U . .
C4 C 0.8114(8) 0.5824(9) 0.0799(8) 0.0186(12) Uani 1 2 i d U . .
C5 C 0.9945(9) 0.5780(10) 0.0545(9) 0.0240(13) Uani 1 2 i d U . .
H5 H 1.1077 0.6907 0.1183 0.029 Uiso 1 2 i calc R . .
O7 O 0.4855(8) 0.4820(7) 0.3056(7) 0.0408(13) Uani 1 2 i d DU . .
H7A H 0.5770 0.4760 0.3635 0.049 Uiso 1 2 i d RD . .
H7B H 0.3736 0.4364 0.3189 0.049 Uiso 1 2 i d RD . .
O8 O 0.7506(7) 0.8567(7) 0.5614(6) 0.0311(11) Uani 1 2 i d DU . .
H8A H 0.8707 0.8985 0.5764 0.037 Uiso 1 2 i d RD . .
H8B H 0.7097 0.8998 0.6511 0.037 Uiso 1 2 i d RD . .
O9 O 0.928(5) 0.834(5) 0.864(5) 0.173(11) Uani 0.50 2 i d PDU . .
H9A H 1.0256 0.9330 0.9518 0.207 Uiso 0.50 2 i d PRD . .
H9B H 0.9855 0.7951 0.7850 0.207 Uiso 0.50 2 i d PRD . .

loop_
_atom_site_aniso_label
_atom_site_aniso_U_11
_atom_site_aniso_U_22
_atom_site_aniso_U_33
_atom_site_aniso_U_23
_atom_site_aniso_U_13
_atom_site_aniso_U_12
Y1 0.0159(3) 0.0163(3) 0.0171(3) 0.0070(2) 0.0071(2) 0.0093(2)
O1 0.0281(13) 0.0285(13) 0.0275(13) 0.0108(9) 0.0071(9) 0.0143(9)
O2 0.0242(13) 0.0237(12) 0.0232(13) 0.0089(9) 0.0073(9) 0.0115(9)
C1 0.0186(15) 0.0180(15) 0.0182(15) 0.0066(10) 0.0047(10) 0.0083(10)
O3 0.0268(13) 0.0277(13) 0.0268(13) 0.0104(9) 0.0084(9) 0.0103(9)
O4 0.0310(14) 0.0288(14) 0.0310(14) 0.0090(10) 0.0109(9) 0.0122(10)
C2 0.0188(15) 0.0194(15) 0.0191(15) 0.0068(10) 0.0064(10) 0.0075(10)
C3 0.0248(16) 0.0240(16) 0.0244(16) 0.0078(10) 0.0073(10) 0.0108(11)
O5 0.0253(13) 0.0258(13) 0.0256(13) 0.0074(9) 0.0064(9) 0.0143(9)
O6 0.0314(14) 0.0356(14) 0.0356(14) 0.0084(10) 0.0080(10) 0.0174(10)
C4 0.0183(15) 0.0191(15) 0.0191(15) 0.0060(10) 0.0039(10) 0.0096(10)
C5 0.0232(16) 0.0243(16) 0.0245(16) 0.0075(10) 0.0058(10) 0.0114(11)
O7 0.0433(15) 0.0393(15) 0.0403(15) 0.0149(10) 0.0108(10) 0.0183(10)
O8 0.0305(14) 0.0320(14) 0.0301(14) 0.0091(10) 0.0085(9) 0.0145(10)
O9 0.173(11) 0.173(11) 0.173(11) 0.062(4) 0.041(3) 0.077(5)

loop_
_atom_type_symbol
_atom_type_description
_atom_type_scat_dispersion_real
_atom_type_scat_dispersion_imag
_atom_type_scat_source
C C 0.0033 0.0016 'International Tables Vol C Tables 4.2.6.8 and 6.1.1.4'
H H 0.0000 0.0000 'International Tables Vol C Tables 4.2.6.8 and 6.1.1.4'
O O 0.0106 0.0060 'International Tables Vol C Tables 4.2.6.8 and 6.1.1.4'
Y Y -2.7962 3.5667 'International Tables Vol C Tables 4.2.6.8 and 6.1.1.4'

loop_
_geom_angle_atom_site_label_1
_geom_angle_atom_site_label_2
_geom_angle_atom_site_label_3
_geom_angle
_geom_angle_site_symmetry_1
_geom_angle_site_symmetry_3
_geom_angle_publ_flag
O6 Y1 O3 91.05(18) 2_665 . ?
O6 Y1 O5 97.56(17) 2_665 . ?
O3 Y1 O5 147.64(16) . . ?
O6 Y1 O4 142.92(18) 2_665 2_676 ?
O3 Y1 O4 108.87(17) . 2_676 ?
O5 Y1 O4 82.26(17) . 2_676 ?
O6 Y1 O2 79.65(17) 2_665 2_675 ?
O3 Y1 O2 74.07(16) . 2_675 ?
O5 Y1 O2 138.13(16) . 2_675 ?
O4 Y1 O2 76.48(16) 2_676 2_675 ?
O6 Y1 O8 142.73(18) 2_665 . ?
O3 Y1 O8 78.25(17) . . ?
O5 Y1 O8 76.08(16) . . ?
O4 Y1 O8 73.51(17) 2_676 . ?
O2 Y1 O8 129.29(16) 2_675 . ?
O6 Y1 O7 71.52(19) 2_665 . ?
O3 Y1 O7 76.91(18) . . ?
O5 Y1 O7 76.43(18) . . ?
O4 Y1 O7 142.22(19) 2_676 . ?
O2 Y1 O7 138.27(17) 2_675 . ?
O8 Y1 O7 71.29(17) . . ?
O6 Y1 O1 71.33(17) 2_665 . ?
O3 Y1 O1 139.37(16) . . ?
O5 Y1 O1 72.53(16) . . ?
O4 Y1 O1 73.36(16) 2_676 . ?
O2 Y1 O1 67.01(15) 2_675 . ?
O8 Y1 O1 136.70(17) . . ?
O7 Y1 O1 127.02(17) . . ?
C1 O1 Y1 118.7(4) . . ?
C1 O2 Y1 120.2(4) . 2_675 ?
O2 C1 O1 125.9(6) . . ?
O2 C1 C1 116.4(6) . 2_675 ?
O1 C1 C1 117.6(6) . 2_675 ?
C2 O3 Y1 170.4(4) . . ?
C2 O4 Y1 118.3(4) . 2_676 ?
O4 C2 O3 122.8(6) . . ?
O4 C2 C3 119.4(6) . . ?
O3 C2 C3 117.8(6) . . ?
C3 C3 C2 123.9(8) 2_566 . ?
C3 C3 H3 118.1 2_566 . ?
C2 C3 H3 118.1 . . ?
C4 O5 Y1 126.8(4) . . ?
C4 O6 Y1 163.5(5) . 2_665 ?
O6 C4 O5 124.3(6) . . ?
O6 C4 C5 118.7(5) . . ?
O5 C4 C5 117.0(5) . . ?
C5 C5 C4 123.6(8) 2_765 . ?
C5 C5 H5 118.2 2_765 . ?
C4 C5 H5 118.2 . . ?
Y1 O7 H7A 113.8 . . ?
Y1 O7 H7B 109.7 . . ?
H7A O7 H7B 124.3 . . ?
Y1 O8 H8A 117.1 . . ?
Y1 O8 H8B 115.6 . . ?
H8A O8 H8B 117.4 . . ?
H9A O9 H9B 102.2 . . ?

loop_
_geom_bond_atom_site_label_1
_geom_bond_atom_site_label_2
_geom_bond_distance
_geom_bond_site_symmetry_2
_geom_bond_publ_flag
Y1 O6 2.280(5) 2_665 ?
Y1 O3 2.293(5) . ?
Y1 O5 2.318(5) . ?
Y1 O4 2.367(5) 2_676 ?
Y1 O2 2.421(4) 2_675 ?
Y1 O8 2.435(5) . ?
Y1 O7 2.439(5) . ?
Y1 O1 2.442(5) . ?
O1 C1 1.252(8) . ?
O2 C1 1.252(7) . ?
O2 Y1 2.421(4) 2_675 ?
C1 C1 1.547(12) 2_675 ?
O3 C2 1.262(8) . ?
O4 C2 1.257(8) . ?
O4 Y1 2.367(5) 2_676 ?
C2 C3 1.476(9) . ?
C3 C3 1.337(13) 2_566 ?
C3 H3 0.9300 . ?
O5 C4 1.255(7) . ?
O6 C4 1.247(8) . ?
O6 Y1 2.280(5) 2_665 ?
C4 C5 1.484(9) . ?
C5 C5 1.329(13) 2_765 ?
C5 H5 0.9300 . ?
O7 H7A 0.8426 . ?
O7 H7B 0.8383 . ?
O8 H8A 0.8495 . ?
O8 H8B 0.8503 . ?
O9 H9A 0.8901 . ?
O9 H9B 0.8684 . ?

loop_
_geom_hbond_atom_site_label_D
_geom_hbond_atom_site_label_H
_geom_hbond_atom_site_label_A
_geom_hbond_distance_DH
_geom_hbond_distance_HA
_geom_hbond_distance_DA
_geom_hbond_angle_DHA
_geom_hbond_site_symmetry_A
O7 H7B O9 0.84 2.41 3.06(3) 134.8 2_666
O7 H7B O8 0.84 2.62 3.131(7) 120.2 2_666
O9 H9B O4 0.87 2.13 2.90(4) 147.7 1_655
O8 H8A O4 0.85 2.57 3.360(7) 154.6 1_655
O8 H8B O2 0.85 1.92 2.751(7) 165.4 1_556
O9 H9A O9 0.89 1.87 2.60(7) 138.0 2_777
O9 H9A O1 0.89 2.36 3.08(3) 138.5 2_776

loop_
_geom_torsion_atom_site_label_1
_geom_torsion_atom_site_label_2
_geom_torsion_atom_site_label_3
_geom_torsion_atom_site_label_4
_geom_torsion
_geom_torsion_site_symmetry_1
_geom_torsion_site_symmetry_2
_geom_torsion_site_symmetry_3
_geom_torsion_site_symmetry_4
_geom_torsion_publ_flag
O6 Y1 O1 C1 86.4(5) 2_665 . . . ?
O3 Y1 O1 C1 17.7(6) . . . . ?
O5 Y1 O1 C1 -169.0(5) . . . . ?
O4 Y1 O1 C1 -82.1(5) 2_676 . . . ?
O2 Y1 O1 C1 0.0(4) 2_675 . . . ?
O8 Y1 O1 C1 -123.6(4) . . . . ?
O7 Y1 O1 C1 134.0(4) . . . . ?
Y1 O2 C1 O1 179.9(5) 2_675 . . . ?
Y1 O2 C1 C1 1.8(9) 2_675 . . 2_675 ?
Y1 O1 C1 O2 -178.9(5) . . . . ?
Y1 O1 C1 C1 -0.8(9) . . . 2_675 ?
O6 Y1 O3 C2 27(3) 2_665 . . . ?
O5 Y1 O3 C2 -78(3) . . . . ?
O4 Y1 O3 C2 176(3) 2_676 . . . ?
O2 Y1 O3 C2 106(3) 2_675 . . . ?
O8 Y1 O3 C2 -117(3) . . . . ?
O7 Y1 O3 C2 -43(3) . . . . ?
O1 Y1 O3 C2 89(3) . . . . ?
Y1 O4 C2 O3 -7.6(8) 2_676 . . . ?
Y1 O4 C2 C3 172.3(4) 2_676 . . . ?
Y1 O3 C2 O4 -168(2) . . . . ?
Y1 O3 C2 C3 12(3) . . . . ?
O4 C2 C3 C3 -4.5(12) . . . 2_566 ?
O3 C2 C3 C3 175.5(8) . . . 2_566 ?
O6 Y1 O5 C4 -8.0(5) 2_665 . . . ?
O3 Y1 O5 C4 96.1(5) . . . . ?
O4 Y1 O5 C4 -150.6(5) 2_676 . . . ?
O2 Y1 O5 C4 -91.0(5) 2_675 . . . ?
O8 Y1 O5 C4 134.5(5) . . . . ?
O7 Y1 O5 C4 60.8(5) . . . . ?
O1 Y1 O5 C4 -75.7(5) . . . . ?
Y1 O6 C4 O5 135.2(13) 2_665 . . . ?
Y1 O6 C4 C5 -44.6(18) 2_665 . . . ?
Y1 O5 C4 O6 -5.2(9) . . . . ?
Y1 O5 C4 C5 174.7(4) . . . . ?
O6 C4 C5 C5 -9.3(12) . . . 2_765 ?
O5 C4 C5 C5 170.9(8) . . . 2_765 ?
